data_4333824
loop_
_publ_author_name
'Palani Elumalai'
'Natesan Thirupathi'
'Munirathinam Nethaji'

_publ_contact_author_email tnat@chemistry.du.ac.in
_publ_contact_author_name 'Natesan Thirupathi.'
_publ_section_title
;
 Dual Role of Acetate as a Nucleophile and as an Internal Base in
 Cycloplatination Reaction of sym-N,N',N"-Triarylguanidines
;
_journal_name_full 'Inorganic Chemistry'
_journal_page_first 1883
_journal_page_last 1894
_journal_paper_doi 10.1021/ic302058u
_journal_volume 52
_journal_year 2013
_chemical_formula_moiety 'C25 H29 N3'
_chemical_formula_sum 'C25 H29 N3'
_chemical_formula_weight 371.51
_chemical_name_systematic
;
  ?
;
_space_group_IT_number 2
_symmetry_cell_setting triclinic
_symmetry_space_group_name_Hall '-P 1'
_symmetry_space_group_name_H-M 'P -1'
_atom_sites_solution_hydrogens geom
_atom_sites_solution_primary direct
_atom_sites_solution_secondary difmap
_audit_creation_method SHELXL-97
_cell_angle_alpha 80.974(5)
_cell_angle_beta 77.125(4)
_cell_angle_gamma 80.902(5)
_cell_formula_units_Z 2
_cell_length_a 8.391(5)
_cell_length_b 11.547(4)
_cell_length_c 12.017(5)
_cell_measurement_reflns_used 2408
_cell_measurement_temperature 298(3)
_cell_measurement_theta_max 26.37
_cell_measurement_theta_min 2.98
_cell_volume 1111.8(9)
_computing_cell_refinement 'CrysAlisPro, Oxford Diffraction Ltd.'
_computing_data_collection 'CrysAlisPro, Oxford Diffraction Ltd.'
_computing_data_reduction 'CrysAlisPro, Oxford Diffraction Ltd.'
_computing_molecular_graphics OLEX2
_computing_publication_material 'WINGX VI.80.01'
_computing_structure_refinement 'SHELXL-97 (Sheldrick, 2008)'
_computing_structure_solution 'CrysAlisPro, Oxford Diffraction Ltd.'
_diffrn_ambient_temperature 298(2)
_diffrn_detector_area_resol_mean 0.3703
_diffrn_measured_fraction_theta_full 0.998
_diffrn_measured_fraction_theta_max 0.998
_diffrn_measurement_device_type 'Sapphire-3 CCD detector'
_diffrn_measurement_method 'Omega scan'
_diffrn_radiation_monochromator graphite
_diffrn_radiation_source 'fine-focus sealed tube'
_diffrn_radiation_type MoK\a
_diffrn_radiation_wavelength 0.71073
_diffrn_reflns_av_R_equivalents 0.0157
_diffrn_reflns_av_sigmaI/netI 0.0245
_diffrn_reflns_limit_h_max 10
_diffrn_reflns_limit_h_min -10
_diffrn_reflns_limit_k_max 14
_diffrn_reflns_limit_k_min -14
_diffrn_reflns_limit_l_max 15
_diffrn_reflns_limit_l_min -13
_diffrn_reflns_number 9035
_diffrn_reflns_theta_full 26.37
_diffrn_reflns_theta_max 26.37
_diffrn_reflns_theta_min 2.98
_exptl_absorpt_coefficient_mu 0.066
_exptl_absorpt_correction_T_max 0.9896
_exptl_absorpt_correction_T_min 0.9857
_exptl_absorpt_correction_type empirical
_exptl_absorpt_process_details 'CrysAlisPro 1.171.34.40 (2006)'
_exptl_crystal_colour WHITE
_exptl_crystal_density_diffrn 1.110
_exptl_crystal_description NEEDLE
_exptl_crystal_F_000 400
_exptl_crystal_size_max 0.22
_exptl_crystal_size_mid 0.21
_exptl_crystal_size_min 0.16
_refine_diff_density_max 0.171
_refine_diff_density_min -0.175
_refine_diff_density_rms 0.031
_refine_ls_extinction_method none
_refine_ls_goodness_of_fit_ref 1.088
_refine_ls_hydrogen_treatment mixed
_refine_ls_matrix_type fullcycle
_refine_ls_number_parameters 267
_refine_ls_number_reflns 4548
_refine_ls_number_restraints 0
_refine_ls_restrained_S_all 1.088
_refine_ls_R_factor_all 0.0791
_refine_ls_R_factor_gt 0.0622
_refine_ls_shift/su_max 0.001
_refine_ls_shift/su_mean 0.000
_refine_ls_structure_factor_coef Fsqd
_refine_ls_weighting_details 'calc w=1/[\s^2^(Fo^2^)+(0.0729P)^2^+0.2410P] where P=(Fo^2^+2Fc^2^)/3'
_refine_ls_weighting_scheme calc
_refine_ls_wR_factor_gt 0.1594
_refine_ls_wR_factor_ref 0.1716
_reflns_number_gt 3641
_reflns_number_total 4548
_reflns_threshold_expression >2\s(I)
_cod_data_source_file ic302058u_si_001_6.cif
_cod_data_source_block LH22,5-xylyl
_cod_database_code 4333824

loop_
_symmetry_equiv_pos_as_xyz
'x, y, z'
'-x, -y, -z'

loop_
_atom_site_label
_atom_site_type_symbol
_atom_site_fract_x
_atom_site_fract_y
_atom_site_fract_z
_atom_site_U_iso_or_equiv
_atom_site_adp_type
_atom_site_occupancy
_atom_site_symmetry_multiplicity
_atom_site_calc_flag
_atom_site_refinement_flags
N1 N 0.47216(18) 0.60903(12) 0.87093(11) 0.0467(3) Uani 1 1 d .
N2 N 0.44814(17) 0.41125(11) 0.89403(11) 0.0426(3) Uani 1 1 d .
N3 N 0.4068(2) 0.52601(12) 0.72247(12) 0.0501(4) Uani 1 1 d .
C1 C 0.44277(19) 0.52083(14) 0.82966(13) 0.0392(4) Uani 1 1 d .
C2 C 0.4711(3) 0.72166(15) 0.80462(14) 0.0515(5) Uani 1 1 d .
C3 C 0.6162(3) 0.77157(19) 0.76244(17) 0.0674(6) Uani 1 1 d .
C4 C 0.6010(5) 0.8891(2) 0.7095(2) 0.0992(10) Uani 1 1 d .
H4 H 0.6953 0.9259 0.6806 0.119 Uiso 1 1 calc R
C5 C 0.4487(6) 0.9511(2) 0.6994(2) 0.1090(12) Uani 1 1 d .
H5 H 0.4431 1.0290 0.6646 0.131 Uiso 1 1 calc R
C6 C 0.3076(5) 0.9016(2) 0.7386(2) 0.0906(9) Uani 1 1 d .
C7 C 0.3204(3) 0.78753(17) 0.79150(17) 0.0675(6) Uani 1 1 d .
H7 H 0.2246 0.7524 0.8199 0.081 Uiso 1 1 calc R
C8 C 0.7782(3) 0.7040(3) 0.7724(2) 0.0931(8) Uani 1 1 d .
H8A H 0.7894 0.6931 0.8513 0.140 Uiso 1 1 calc R
H8B H 0.8640 0.7467 0.7258 0.140 Uiso 1 1 calc R
H8C H 0.7864 0.6283 0.7466 0.140 Uiso 1 1 calc R
C9 C 0.1404(6) 0.9688(3) 0.7247(3) 0.1374(15) Uani 1 1 d .
H9A H 0.1130 0.9509 0.6564 0.206 Uiso 1 1 calc R
H9B H 0.1447 1.0522 0.7186 0.206 Uiso 1 1 calc R
H9C H 0.0580 0.9457 0.7905 0.206 Uiso 1 1 calc R
C10 C 0.3251(2) 0.33614(14) 0.90336(13) 0.0410(4) Uani 1 1 d .
C11 C 0.3680(2) 0.21426(15) 0.91897(15) 0.0505(4) Uani 1 1 d .
C12 C 0.2421(3) 0.14427(18) 0.9332(2) 0.0683(6) Uani 1 1 d .
H12 H 0.2670 0.0625 0.9453 0.082 Uiso 1 1 calc R
C13 C 0.0832(3) 0.1923(2) 0.9299(2) 0.0714(6) Uani 1 1 d .
H13 H 0.0025 0.1427 0.9399 0.086 Uiso 1 1 calc R
C14 C 0.0405(2) 0.31307(19) 0.91193(16) 0.0579(5) Uani 1 1 d .
C15 C 0.1636(2) 0.38357(16) 0.90081(14) 0.0479(4) Uani 1 1 d .
H15 H 0.1369 0.4653 0.8913 0.057 Uiso 1 1 calc R
C16 C 0.5428(3) 0.15948(17) 0.9188(2) 0.0666(6) Uani 1 1 d .
H16A H 0.6161 0.2022 0.8593 0.100 Uiso 1 1 calc R
H16B H 0.5553 0.0786 0.9050 0.100 Uiso 1 1 calc R
H16C H 0.5687 0.1627 0.9921 0.100 Uiso 1 1 calc R
C17 C -0.1307(3) 0.3670(3) 0.9024(2) 0.0842(7) Uani 1 1 d .
H17A H -0.1471 0.3631 0.8266 0.126 Uiso 1 1 calc R
H17B H -0.1464 0.4481 0.9161 0.126 Uiso 1 1 calc R
H17C H -0.2085 0.3245 0.9583 0.126 Uiso 1 1 calc R
C18 C 0.4469(3) 0.43010(15) 0.65592(14) 0.0516(5) Uani 1 1 d .
C19 C 0.3324(3) 0.4058(2) 0.59820(16) 0.0698(6) Uani 1 1 d .
C20 C 0.3810(5) 0.3131(3) 0.5327(2) 0.0992(10) Uani 1 1 d .
H20 H 0.3075 0.2943 0.4927 0.119 Uiso 1 1 calc R
C21 C 0.5327(6) 0.2484(2) 0.5247(2) 0.1102(13) Uani 1 1 d .
H21 H 0.5601 0.1868 0.4797 0.132 Uiso 1 1 calc R
C22 C 0.6459(4) 0.2722(2) 0.5819(2) 0.0910(9) Uani 1 1 d .
C23 C 0.6002(3) 0.36555(17) 0.64677(17) 0.0663(6) Uani 1 1 d .
H23 H 0.6752 0.3850 0.6851 0.080 Uiso 1 1 calc R
C24 C 0.1654(4) 0.4746(3) 0.6065(2) 0.0980(9) Uani 1 1 d .
H24A H 0.1754 0.5575 0.5890 0.147 Uiso 1 1 calc R
H24B H 0.1023 0.4589 0.6831 0.147 Uiso 1 1 calc R
H24C H 0.1108 0.4517 0.5527 0.147 Uiso 1 1 calc R
C25 C 0.8155(5) 0.2018(3) 0.5749(3) 0.1527(17) Uani 1 1 d .
H25A H 0.8570 0.2082 0.6417 0.229 Uiso 1 1 calc R
H25B H 0.8886 0.2323 0.5070 0.229 Uiso 1 1 calc R
H25C H 0.8083 0.1203 0.5717 0.229 Uiso 1 1 calc R
H1 H 0.485(2) 0.4050(17) 0.9586(18) 0.060(6) Uiso 1 1 d .
H2 H 0.404(2) 0.5960(18) 0.6838(18) 0.063(6) Uiso 1 1 d .

loop_
_atom_site_aniso_label
_atom_site_aniso_U_11
_atom_site_aniso_U_22
_atom_site_aniso_U_33
_atom_site_aniso_U_23
_atom_site_aniso_U_13
_atom_site_aniso_U_12
N1 0.0627(9) 0.0392(7) 0.0427(7) -0.0034(6) -0.0172(6) -0.0120(6)
N2 0.0527(8) 0.0395(7) 0.0411(7) -0.0002(6) -0.0192(6) -0.0132(6)
N3 0.0752(10) 0.0389(7) 0.0407(7) -0.0018(6) -0.0214(7) -0.0106(7)
C1 0.0410(9) 0.0398(8) 0.0386(8) -0.0039(7) -0.0112(6) -0.0071(7)
C2 0.0820(13) 0.0386(9) 0.0384(9) -0.0072(7) -0.0164(8) -0.0125(9)
C3 0.0976(17) 0.0589(12) 0.0504(11) -0.0057(9) -0.0109(11) -0.0312(12)
C4 0.163(3) 0.0685(16) 0.0742(16) 0.0011(13) -0.0168(17) -0.0605(19)
C5 0.211(4) 0.0415(13) 0.0808(18) 0.0001(12) -0.048(2) -0.0154(19)
C6 0.162(3) 0.0435(12) 0.0737(16) -0.0156(11) -0.0484(17) 0.0077(15)
C7 0.1051(17) 0.0474(11) 0.0538(11) -0.0138(9) -0.0285(11) 0.0037(11)
C8 0.093(2) 0.106(2) 0.0810(17) -0.0053(15) -0.0031(14) -0.0413(16)
C9 0.208(4) 0.0770(19) 0.137(3) -0.0351(18) -0.091(3) 0.054(2)
C10 0.0509(10) 0.0421(9) 0.0332(8) -0.0039(6) -0.0113(7) -0.0126(7)
C11 0.0620(11) 0.0421(9) 0.0513(10) -0.0061(8) -0.0163(8) -0.0111(8)
C12 0.0813(15) 0.0443(11) 0.0859(15) -0.0056(10) -0.0229(12) -0.0220(10)
C13 0.0693(15) 0.0686(14) 0.0857(15) -0.0121(11) -0.0162(11) -0.0343(11)
C14 0.0499(11) 0.0754(13) 0.0529(11) -0.0130(9) -0.0094(8) -0.0179(9)
C15 0.0537(11) 0.0497(10) 0.0421(9) -0.0081(7) -0.0103(7) -0.0089(8)
C16 0.0755(14) 0.0447(11) 0.0824(15) -0.0083(10) -0.0260(11) -0.0015(10)
C17 0.0521(13) 0.115(2) 0.0913(17) -0.0218(15) -0.0155(12) -0.0170(13)
C18 0.0806(13) 0.0432(9) 0.0334(8) 0.0000(7) -0.0118(8) -0.0199(9)
C19 0.1100(19) 0.0732(14) 0.0373(10) 0.0052(9) -0.0228(10) -0.0462(13)
C20 0.180(3) 0.093(2) 0.0438(12) -0.0070(13) -0.0242(16) -0.073(2)
C21 0.215(4) 0.0642(17) 0.0489(14) -0.0190(12) 0.008(2) -0.050(2)
C22 0.144(3) 0.0545(13) 0.0580(14) -0.0080(11) 0.0133(15) -0.0097(15)
C23 0.0946(17) 0.0529(11) 0.0479(11) -0.0058(9) -0.0042(10) -0.0136(11)
C24 0.104(2) 0.134(2) 0.0713(16) 0.0123(16) -0.0482(15) -0.0443(18)
C25 0.184(4) 0.091(2) 0.137(3) -0.024(2) 0.033(3) 0.036(2)

loop_
_atom_type_symbol
_atom_type_description
_atom_type_scat_dispersion_real
_atom_type_scat_dispersion_imag
_atom_type_scat_source
C C 0.0033 0.0016 'International Tables Vol C Tables 4.2.6.8 and 6.1.1.4'
H H 0.0000 0.0000 'International Tables Vol C Tables 4.2.6.8 and 6.1.1.4'
N N 0.0061 0.0033 'International Tables Vol C Tables 4.2.6.8 and 6.1.1.4'

loop_
_geom_angle_atom_site_label_1
_geom_angle_atom_site_label_2
_geom_angle_atom_site_label_3
_geom_angle
C1 N1 C2 120.04(14)
C1 N2 C10 121.82(14)
C1 N2 H1 116.4(13)
C10 N2 H1 112.1(13)
C1 N3 C18 123.92(15)
C1 N3 H2 114.0(14)
C18 N3 H2 115.8(14)
N1 C1 N2 119.39(14)
N1 C1 N3 124.73(15)
N2 C1 N3 115.88(14)
C3 C2 C7 119.86(19)
C3 C2 N1 120.68(18)
C7 C2 N1 119.16(18)
C2 C3 C4 116.7(2)
C2 C3 C8 121.48(19)
C4 C3 C8 121.8(2)
C5 C4 C3 121.3(3)
C5 C4 H4 119.3
C3 C4 H4 119.3
C6 C5 C4 121.9(2)
C6 C5 H5 119.0
C4 C5 H5 119.0
C5 C6 C7 117.4(3)
C5 C6 C9 121.9(3)
C7 C6 C9 120.7(3)
C6 C7 C2 122.8(3)
C6 C7 H7 118.6
C2 C7 H7 118.6
C3 C8 H8A 109.5
C3 C8 H8B 109.5
H8A C8 H8B 109.5
C3 C8 H8C 109.5
H8A C8 H8C 109.5
H8B C8 H8C 109.5
C6 C9 H9A 109.5
C6 C9 H9B 109.5
H9A C9 H9B 109.5
C6 C9 H9C 109.5
H9A C9 H9C 109.5
H9B C9 H9C 109.5
C15 C10 C11 120.21(15)
C15 C10 N2 120.59(15)
C11 C10 N2 119.16(16)
C10 C11 C12 117.19(18)
C10 C11 C16 121.74(16)
C12 C11 C16 121.06(17)
C13 C12 C11 121.99(19)
C13 C12 H12 119.0
C11 C12 H12 119.0
C12 C13 C14 121.08(18)
C12 C13 H13 119.5
C14 C13 H13 119.5
C13 C14 C15 117.45(18)
C13 C14 C17 121.87(19)
C15 C14 C17 120.7(2)
C10 C15 C14 122.04(17)
C10 C15 H15 119.0
C14 C15 H15 119.0
C11 C16 H16A 109.5
C11 C16 H16B 109.5
H16A C16 H16B 109.5
C11 C16 H16C 109.5
H16A C16 H16C 109.5
H16B C16 H16C 109.5
C14 C17 H17A 109.5
C14 C17 H17B 109.5
H17A C17 H17B 109.5
C14 C17 H17C 109.5
H17A C17 H17C 109.5
H17B C17 H17C 109.5
C23 C18 C19 121.10(19)
C23 C18 N3 119.36(17)
C19 C18 N3 119.50(19)
C20 C19 C18 116.5(3)
C20 C19 C24 121.3(2)
C18 C19 C24 122.2(2)
C21 C20 C19 122.3(3)
C21 C20 H20 118.9
C19 C20 H20 118.9
C20 C21 C22 121.3(3)
C20 C21 H21 119.3
C22 C21 H21 119.3
C21 C22 C23 117.2(3)
C21 C22 C25 122.6(3)
C23 C22 C25 120.2(3)
C18 C23 C22 121.6(2)
C18 C23 H23 119.2
C22 C23 H23 119.2
C19 C24 H24A 109.5
C19 C24 H24B 109.5
H24A C24 H24B 109.5
C19 C24 H24C 109.5
H24A C24 H24C 109.5
H24B C24 H24C 109.5
C22 C25 H25A 109.5
C22 C25 H25B 109.5
H25A C25 H25B 109.5
C22 C25 H25C 109.5
H25A C25 H25C 109.5
H25B C25 H25C 109.5

loop_
_geom_bond_atom_site_label_1
_geom_bond_atom_site_label_2
_geom_bond_distance
N1 C1 1.279(2)
N1 C2 1.414(2)
N2 C1 1.376(2)
N2 C10 1.425(2)
N2 H1 0.89(2)
N3 C1 1.377(2)
N3 C18 1.421(2)
N3 H2 0.87(2)
C2 C3 1.388(3)
C2 C7 1.396(3)
C3 C4 1.404(3)
C3 C8 1.476(4)
C4 C5 1.383(5)
C4 H4 0.9300
C5 C6 1.353(5)
C5 H5 0.9300
C6 C7 1.368(3)
C6 C9 1.523(5)
C7 H7 0.9300
C8 H8A 0.9600
C8 H8B 0.9600
C8 H8C 0.9600
C9 H9A 0.9600
C9 H9B 0.9600
C9 H9C 0.9600
C10 C15 1.384(3)
C10 C11 1.390(2)
C11 C12 1.395(3)
C11 C16 1.502(3)
C12 C13 1.368(3)
C12 H12 0.9300
C13 C14 1.379(3)
C13 H13 0.9300
C14 C15 1.385(3)
C14 C17 1.494(3)
C15 H15 0.9300
C16 H16A 0.9600
C16 H16B 0.9600
C16 H16C 0.9600
C17 H17A 0.9600
C17 H17B 0.9600
C17 H17C 0.9600
C18 C23 1.372(3)
C18 C19 1.387(3)
C19 C20 1.384(4)
C19 C24 1.488(4)
C20 C21 1.362(5)
C20 H20 0.9300
C21 C22 1.371(5)
C21 H21 0.9300
C22 C23 1.384(3)
C22 C25 1.516(5)
C23 H23 0.9300
C24 H24A 0.9600
C24 H24B 0.9600
C24 H24C 0.9600
C25 H25A 0.9600
C25 H25B 0.9600
C25 H25C 0.9600

loop_
_geom_torsion_atom_site_label_1
_geom_torsion_atom_site_label_2
_geom_torsion_atom_site_label_3
_geom_torsion_atom_site_label_4
_geom_torsion
C2 N1 C1 N2 178.43(15)
C2 N1 C1 N3 -0.8(3)
C10 N2 C1 N1 135.81(17)
C10 N2 C1 N3 -44.9(2)
C18 N3 C1 N1 149.99(18)
C18 N3 C1 N2 -29.3(2)
C1 N1 C2 C3 -110.9(2)
C1 N1 C2 C7 75.4(2)
C7 C2 C3 C4 1.0(3)
N1 C2 C3 C4 -172.61(18)
C7 C2 C3 C8 -178.68(19)
N1 C2 C3 C8 7.7(3)
C2 C3 C4 C5 -0.5(4)
C8 C3 C4 C5 179.2(2)
C3 C4 C5 C6 -0.7(4)
C4 C5 C6 C7 1.4(4)
C4 C5 C6 C9 -178.4(2)
C5 C6 C7 C2 -0.8(3)
C9 C6 C7 C2 179.0(2)
C3 C2 C7 C6 -0.4(3)
N1 C2 C7 C6 173.35(18)
C1 N2 C10 C15 -32.5(2)
C1 N2 C10 C11 149.68(16)
C15 C10 C11 C12 -0.9(3)
N2 C10 C11 C12 177.01(16)
C15 C10 C11 C16 178.22(17)
N2 C10 C11 C16 -3.9(2)
C10 C11 C12 C13 1.2(3)
C16 C11 C12 C13 -177.9(2)
C11 C12 C13 C14 0.2(4)
C12 C13 C14 C15 -1.9(3)
C12 C13 C14 C17 177.0(2)
C11 C10 C15 C14 -0.9(3)
N2 C10 C15 C14 -178.71(15)
C13 C14 C15 C10 2.2(3)
C17 C14 C15 C10 -176.63(17)
C1 N3 C18 C23 -44.6(2)
C1 N3 C18 C19 137.53(18)
C23 C18 C19 C20 0.6(3)
N3 C18 C19 C20 178.42(17)
C23 C18 C19 C24 -179.89(19)
N3 C18 C19 C24 -2.1(3)
C18 C19 C20 C21 0.1(3)
C24 C19 C20 C21 -179.4(2)
C19 C20 C21 C22 0.0(4)
C20 C21 C22 C23 -0.7(4)
C20 C21 C22 C25 179.9(3)
C19 C18 C23 C22 -1.4(3)
N3 C18 C23 C22 -179.21(17)
C21 C22 C23 C18 1.4(3)
C25 C22 C23 C18 -179.2(2)
